data_1567639
loop_
_publ_author_name
'Blackwelder, Lauren A.'
'Kelley, Andrea R.'
'Balaich, Gary J.'
'Jefferies, Latisha R.'

_publ_section_title
;
 2,2'-{(1<i>E</i>,1'<i>E</i>)-[Ethane-1,2-diylbis(azanylylidene)]bis(methanylylidene)}bis(4-iodophenol)
;
_journal_coeditor_code GG4010
_journal_issue 9
_journal_name_full IUCrData
_journal_page_first x220895
_journal_paper_doi 10.1107/S2414314622008951
_journal_volume 7
_journal_year 2022
_chemical_formula_iupac 'C20 H14 I2 N2 O2'
_chemical_formula_moiety 'C20 H14 I2 N2 O2'
_chemical_formula_sum 'C20 H14 I2 N2 O2'
_chemical_formula_weight 568.13
_space_group_crystal_system orthorhombic
_space_group_IT_number 61
_space_group_name_Hall '-P 2ac 2ab'
_space_group_name_H-M_alt 'P b c a'
_atom_sites_solution_hydrogens mixed
_atom_sites_solution_primary dual
_audit_creation_method
;
Olex2 1.5
(compiled 2022.04.07 svn.rca3783a0 for OlexSys, GUI svn.r6498)
;
_cell_angle_alpha 90
_cell_angle_beta 90
_cell_angle_gamma 90
_cell_formula_units_Z 8
_cell_length_a 7.47760(10)
_cell_length_b 19.1040(2)
_cell_length_c 26.0919(3)
_cell_measurement_reflns_used 25879
_cell_measurement_temperature 112.3(7)
_cell_measurement_theta_max 27.3500
_cell_measurement_theta_min 1.5410
_cell_volume 3727.28(8)
_computing_cell_refinement
;
CrysAlisPro (Rigaku OD, 2019)
;
_computing_data_collection
;
CrysAlisPro (Rigaku OD, 2019)
;
_computing_data_reduction
;
CrysAlisPro (Rigaku OD, 2019)
;
_computing_molecular_graphics
;
<i>OLEX2</i> (Dolomanov <i>et al.</i>,  2009)
;
_computing_publication_material
;
<i>OLEX2</i> (Dolomanov <i>et al.</i>,  2009)
;
_computing_structure_refinement
;
SHELXL  (Sheldrick, 2015b)
;
_computing_structure_solution
;
<i>SHELXT2014/5</i> (Sheldrick, 2015a)
;
_diffrn_ambient_temperature 112.3(7)
_diffrn_detector 'CCD plate'
_diffrn_detector_area_resol_mean 10.0000
_diffrn_measured_fraction_theta_full 1.000
_diffrn_measured_fraction_theta_max 0.958
_diffrn_measurement_device 'four-circle diffractometer'
_diffrn_measurement_device_type 'XtaLAB Synergy, Single source at offset/far, HyPix3000'
_diffrn_measurement_method '\w scans'
_diffrn_radiation_monochromator mirror
_diffrn_radiation_probe x-ray
_diffrn_radiation_type 'Mo K\a'
_diffrn_radiation_wavelength 0.71073
_diffrn_reflns_av_R_equivalents 0.0327
_diffrn_reflns_av_unetI/netI 0.0182
_diffrn_reflns_limit_h_max 9
_diffrn_reflns_limit_h_min -9
_diffrn_reflns_limit_k_max 24
_diffrn_reflns_limit_k_min -23
_diffrn_reflns_limit_l_max 32
_diffrn_reflns_limit_l_min -32
_diffrn_reflns_number 34066
_diffrn_reflns_theta_full 25.242
_diffrn_reflns_theta_max 27.413
_diffrn_reflns_theta_min 1.561
_diffrn_source 'micro-focus sealed X-ray tube'
_exptl_absorpt_coefficient_mu 3.392
_exptl_absorpt_correction_T_max 1.000
_exptl_absorpt_correction_T_min 0.300
_exptl_absorpt_correction_type gaussian
_exptl_absorpt_process_details
;
(CrysAlisPro; Rigaku OD, 2019)
;
_exptl_crystal_colour orange
_exptl_crystal_density_diffrn 2.025
_exptl_crystal_description 'rect. Prism'
_exptl_crystal_F_000 2160
_exptl_crystal_size_max 0.304
_exptl_crystal_size_mid 0.262
_exptl_crystal_size_min 0.123
_refine_diff_density_max 0.657
_refine_diff_density_min -0.917
_refine_ls_extinction_coef 0.000120(17)
_refine_ls_extinction_expression Fc^*^=kFc[1+0.001xFc^2^\l^3^/sin(2\q)]^-1/4^
_refine_ls_extinction_method
;
SHELXL-2016/6 (Sheldrick 2015b
;
_refine_ls_goodness_of_fit_ref 1.087
_refine_ls_hydrogen_treatment mixed
_refine_ls_matrix_type full
_refine_ls_number_parameters 242
_refine_ls_number_reflns 4062
_refine_ls_number_restraints 2
_refine_ls_restrained_S_all 1.087
_refine_ls_R_factor_all 0.0226
_refine_ls_R_factor_gt 0.0202
_refine_ls_shift/su_max 0.002
_refine_ls_shift/su_mean 0.000
_refine_ls_structure_factor_coef Fsqd
_refine_ls_weighting_details 'w=1/[\s^2^(Fo^2^)+(0.0133P)^2^+5.3948P] where P=(Fo^2^+2Fc^2^)/3'
_refine_ls_weighting_scheme calc
_refine_ls_wR_factor_gt 0.0435
_refine_ls_wR_factor_ref 0.0443
_reflns_number_gt 3774
_reflns_number_total 4062
_reflns_threshold_expression 'I > 2\s(I)'
_cod_data_source_file gg4010sup1.cif
_cod_data_source_block I
_cod_database_code 1567639
_shelx_space_group_comment
;
The symmetry employed for this shelxl refinement is uniquely defined
by the following loop, which should always be used as a source of
symmetry information in preference to the above space-group names.
They are only intended as comments.
;

loop_
_space_group_symop_operation_xyz
'x, y, z'
'-x+1/2, -y, z+1/2'
'-x, y+1/2, -z+1/2'
'x+1/2, -y+1/2, -z'
'-x, -y, -z'
'x-1/2, y, -z-1/2'
'x, -y-1/2, z-1/2'
'-x-1/2, y-1/2, z'

loop_
_atom_site_type_symbol
_atom_site_label
_atom_site_fract_x
_atom_site_fract_y
_atom_site_fract_z
_atom_site_U_iso_or_equiv
_atom_site_adp_type
_atom_site_calc_flag
_atom_site_occupancy
_atom_site_disorder_assembly
_atom_site_disorder_group
I I1 0.48524(2) 0.12444(2) 0.85138(2) 0.01709(5) Uani d 1 . .
I I2 0.28304(3) 0.11138(2) 0.30070(2) 0.03584(7) Uani d 1 . .
O O1 0.4758(2) 0.15083(9) 0.61326(6) 0.0205(4) Uani d 1 . .
O O2 0.1200(2) 0.13607(9) 0.53361(6) 0.0233(4) Uani d 1 . .
N N1 0.3343(3) 0.27475(10) 0.62428(7) 0.0162(4) Uani d 1 . .
N N2 0.1963(3) 0.26760(10) 0.52825(7) 0.0163(4) Uani d 1 . .
C C1 0.4718(3) 0.14643(12) 0.66467(9) 0.0159(5) Uani d 1 . .
C C2 0.5299(3) 0.08468(12) 0.68798(9) 0.0183(5) Uani d 1 . .
H H2A 0.569184 0.046666 0.667387 0.022 Uiso calc 1 . .
C C3 0.5307(3) 0.07839(12) 0.74077(9) 0.0181(5) Uani d 1 . .
H H3 0.571539 0.036324 0.756275 0.022 Uiso calc 1 . .
C C4 0.4721(3) 0.13336(12) 0.77109(9) 0.0158(5) Uani d 1 . .
C C5 0.4097(3) 0.19424(12) 0.74922(9) 0.0162(5) Uani d 1 . .
H H5 0.367238 0.231184 0.770347 0.019 Uiso calc 1 . .
C C6 0.4087(3) 0.20174(12) 0.69545(8) 0.0154(5) Uani d 1 . .
C C7 0.3358(3) 0.26551(12) 0.67317(8) 0.0167(5) Uani d 1 . .
H H7 0.288625 0.300786 0.694995 0.020 Uiso calc 1 . .
C C8 0.2667(3) 0.33732(12) 0.60266(8) 0.0152(5) Uani d 1 . .
C C9 0.2710(3) 0.40210(13) 0.62775(9) 0.0190(5) Uani d 1 . .
H H9 0.316488 0.405051 0.661683 0.023 Uiso calc 1 . .
C C10 0.2096(3) 0.46185(12) 0.60350(9) 0.0201(5) Uani d 1 . .
H H10 0.212521 0.505533 0.620872 0.024 Uiso calc 1 . .
C C11 0.1437(3) 0.45812(12) 0.55393(9) 0.0199(5) Uani d 1 . .
H H11 0.100415 0.499165 0.537540 0.024 Uiso calc 1 . .
C C12 0.1408(3) 0.39464(12) 0.52821(9) 0.0192(5) Uani d 1 . .
H H12 0.095597 0.392368 0.494231 0.023 Uiso calc 1 . .
C C13 0.2040(3) 0.33413(12) 0.55195(8) 0.0154(5) Uani d 1 . .
C C14 0.2275(3) 0.26073(12) 0.47991(8) 0.0161(5) Uani d 1 . .
H H14 0.260311 0.300477 0.460144 0.019 Uiso calc 1 . .
C C15 0.2129(3) 0.19260(12) 0.45542(8) 0.0156(5) Uani d 1 . .
C C16 0.1605(3) 0.13285(12) 0.48342(9) 0.0165(5) Uani d 1 . .
C C17 0.1499(3) 0.06804(12) 0.45880(9) 0.0180(5) Uani d 1 . .
H H17 0.115967 0.027658 0.477692 0.022 Uiso calc 1 . .
C C18 0.1884(3) 0.06224(12) 0.40725(9) 0.0186(5) Uani d 1 . .
H H18 0.181371 0.018057 0.390663 0.022 Uiso calc 1 . .
C C19 0.2375(3) 0.12147(12) 0.37979(9) 0.0183(5) Uani d 1 . .
C C20 0.2510(3) 0.18604(12) 0.40303(8) 0.0168(5) Uani d 1 . .
H H20 0.285889 0.225866 0.383654 0.020 Uiso calc 1 . .
H H1 0.428(3) 0.1892(8) 0.6061(10) 0.020 Uiso d 1 . .
H H2 0.139(3) 0.1776(7) 0.5419(9) 0.020 Uiso d 1 . .

loop_
_atom_site_aniso_label
_atom_site_aniso_U_11
_atom_site_aniso_U_22
_atom_site_aniso_U_33
_atom_site_aniso_U_12
_atom_site_aniso_U_13
_atom_site_aniso_U_23
I1 0.01938(8) 0.01833(8) 0.01356(8) -0.00151(6) -0.00173(6) 0.00283(5)
I2 0.07494(16) 0.01979(9) 0.01279(9) 0.00557(9) 0.00604(8) -0.00114(6)
O1 0.0249(9) 0.0219(9) 0.0145(8) 0.0034(7) 0.0003(7) -0.0015(7)
O2 0.0358(10) 0.0204(9) 0.0136(8) -0.0054(8) 0.0043(7) 0.0029(7)
N1 0.0167(10) 0.0177(10) 0.0142(9) -0.0021(8) -0.0008(8) 0.0004(8)
N2 0.0172(10) 0.0182(10) 0.0135(9) -0.0003(8) -0.0012(8) -0.0005(8)
C1 0.0121(11) 0.0218(12) 0.0138(11) -0.0023(9) -0.0012(9) -0.0008(9)
C2 0.0162(11) 0.0177(12) 0.0211(12) 0.0006(9) 0.0006(9) -0.0046(9)
C3 0.0149(11) 0.0180(12) 0.0215(12) 0.0000(9) -0.0022(9) 0.0022(10)
C4 0.0161(11) 0.0187(11) 0.0127(11) -0.0035(9) -0.0009(9) 0.0001(9)
C5 0.0167(11) 0.0181(11) 0.0138(10) -0.0004(10) -0.0006(9) -0.0010(9)
C6 0.0145(11) 0.0170(11) 0.0148(11) -0.0020(9) -0.0013(9) -0.0004(9)
C7 0.0180(11) 0.0171(11) 0.0150(11) -0.0018(9) -0.0005(9) -0.0033(9)
C8 0.0152(11) 0.0155(11) 0.0149(11) 0.0001(9) 0.0018(9) 0.0008(9)
C9 0.0203(12) 0.0209(12) 0.0157(11) -0.0029(10) 0.0003(9) -0.0025(10)
C10 0.0192(12) 0.0163(11) 0.0248(12) -0.0009(10) 0.0035(10) -0.0042(10)
C11 0.0195(12) 0.0161(11) 0.0241(12) 0.0030(10) 0.0025(10) 0.0041(10)
C12 0.0205(12) 0.0206(12) 0.0165(11) 0.0016(10) -0.0017(10) 0.0020(9)
C13 0.0148(11) 0.0165(11) 0.0149(11) -0.0004(9) 0.0020(9) 0.0010(9)
C14 0.0163(11) 0.0170(11) 0.0150(11) -0.0010(9) -0.0016(9) 0.0023(9)
C15 0.0147(11) 0.0186(11) 0.0135(11) -0.0010(9) -0.0017(9) 0.0006(9)
C16 0.0165(11) 0.0193(12) 0.0136(11) -0.0004(9) -0.0006(9) 0.0029(9)
C17 0.0196(12) 0.0165(11) 0.0179(11) -0.0027(10) -0.0009(10) 0.0036(9)
C18 0.0202(12) 0.0157(11) 0.0199(12) -0.0005(9) -0.0027(10) -0.0017(9)
C19 0.0244(12) 0.0188(12) 0.0117(11) 0.0023(10) 0.0005(9) -0.0001(9)
C20 0.0215(12) 0.0151(11) 0.0138(11) -0.0014(9) 0.0009(9) 0.0015(9)

loop_
_atom_type_symbol
_atom_type_description
_atom_type_scat_dispersion_real
_atom_type_scat_dispersion_imag
_atom_type_scat_source
C C 0.0033 0.0016 'International Tables Vol C Tables 4.2.6.8 and 6.1.1.4'
H H 0.0000 0.0000 'International Tables Vol C Tables 4.2.6.8 and 6.1.1.4'
I I -0.4742 1.8119 'International Tables Vol C Tables 4.2.6.8 and 6.1.1.4'
N N 0.0061 0.0033 'International Tables Vol C Tables 4.2.6.8 and 6.1.1.4'
O O 0.0106 0.0060 'International Tables Vol C Tables 4.2.6.8 and 6.1.1.4'

loop_
_exptl_crystal_face_index_h
_exptl_crystal_face_index_k
_exptl_crystal_face_index_l
_exptl_crystal_face_perp_dist
0 5 -2 0.1203
-3 0 -5 0.1199
3 -1 5 0.1367
0 5 1 0.1289
0 1 -5 0.0522
1 0 -5 0.0761
5 -5 -2 0.1361
-5 1 2 0.1347
0 0 -1 0.0349
4 -1 -5 0.0960
0 0 1 0.0876
-3 1 5 0.1435
-5 5 -2 0.1506
0 -1 0 0.1550
0 1 0 0.1201
-5 1 5 0.1423
-5 0 -4 0.1303

loop_
_geom_angle_atom_site_label_1
_geom_angle_atom_site_label_2
_geom_angle_atom_site_label_3
_geom_angle_site_symmetry_1
_geom_angle_site_symmetry_3
_geom_angle
_geom_angle_publ_flag
C1 O1 H1 . . 105.6(18) ?
C16 O2 H2 . . 104.9(18) ?
C7 N1 C8 . . 120.9(2) ?
C14 N2 C13 . . 120.8(2) ?
O1 C1 C2 . . 118.7(2) ?
O1 C1 C6 . . 122.0(2) ?
C2 C1 C6 . . 119.3(2) ?
C1 C2 H2A . . 119.7 ?
C3 C2 C1 . . 120.6(2) ?
C3 C2 H2A . . 119.7 ?
C2 C3 H3 . . 120.0 ?
C2 C3 C4 . . 120.1(2) ?
C4 C3 H3 . . 120.0 ?
C3 C4 I1 . . 119.49(17) ?
C5 C4 I1 . . 119.79(17) ?
C5 C4 C3 . . 120.7(2) ?
C4 C5 H5 . . 120.0 ?
C4 C5 C6 . . 120.0(2) ?
C6 C5 H5 . . 120.0 ?
C1 C6 C5 . . 119.3(2) ?
C1 C6 C7 . . 121.7(2) ?
C5 C6 C7 . . 119.0(2) ?
N1 C7 C6 . . 120.9(2) ?
N1 C7 H7 . . 119.6 ?
C6 C7 H7 . . 119.6 ?
C9 C8 N1 . . 123.5(2) ?
C9 C8 C13 . . 119.1(2) ?
C13 C8 N1 . . 117.3(2) ?
C8 C9 H9 . . 119.7 ?
C10 C9 C8 . . 120.5(2) ?
C10 C9 H9 . . 119.7 ?
C9 C10 H10 . . 119.9 ?
C9 C10 C11 . . 120.2(2) ?
C11 C10 H10 . . 119.9 ?
C10 C11 H11 . . 119.9 ?
C10 C11 C12 . . 120.1(2) ?
C12 C11 H11 . . 119.9 ?
C11 C12 H12 . . 119.8 ?
C11 C12 C13 . . 120.3(2) ?
C13 C12 H12 . . 119.8 ?
C8 C13 N2 . . 117.7(2) ?
C12 C13 N2 . . 122.5(2) ?
C12 C13 C8 . . 119.7(2) ?
N2 C14 H14 . . 119.8 ?
N2 C14 C15 . . 120.5(2) ?
C15 C14 H14 . . 119.8 ?
C16 C15 C14 . . 121.2(2) ?
C20 C15 C14 . . 119.6(2) ?
C20 C15 C16 . . 119.3(2) ?
O2 C16 C15 . . 122.0(2) ?
O2 C16 C17 . . 118.4(2) ?
C17 C16 C15 . . 119.6(2) ?
C16 C17 H17 . . 119.8 ?
C18 C17 C16 . . 120.5(2) ?
C18 C17 H17 . . 119.8 ?
C17 C18 H18 . . 120.2 ?
C17 C18 C19 . . 119.5(2) ?
C19 C18 H18 . . 120.2 ?
C18 C19 I2 . . 118.35(17) ?
C20 C19 I2 . . 120.16(17) ?
C20 C19 C18 . . 121.5(2) ?
C15 C20 H20 . . 120.2 ?
C19 C20 C15 . . 119.6(2) ?
C19 C20 H20 . . 120.2 ?

loop_
_geom_bond_atom_site_label_1
_geom_bond_atom_site_label_2
_geom_bond_site_symmetry_2
_geom_bond_distance
_geom_bond_publ_flag
I1 C4 . 2.104(2) ?
I2 C19 . 2.100(2) ?
O1 C1 . 1.344(3) ?
O1 H1 . 0.835(10) ?
O2 C16 . 1.345(3) ?
O2 H2 . 0.836(10) ?
N1 C7 . 1.288(3) ?
N1 C8 . 1.415(3) ?
N2 C13 . 1.415(3) ?
N2 C14 . 1.290(3) ?
C1 C2 . 1.397(3) ?
C1 C6 . 1.409(3) ?
C2 H2A . 0.9500 ?
C2 C3 . 1.383(3) ?
C3 H3 . 0.9500 ?
C3 C4 . 1.386(3) ?
C4 C5 . 1.377(3) ?
C5 H5 . 0.9500 ?
C5 C6 . 1.410(3) ?
C6 C7 . 1.456(3) ?
C7 H7 . 0.9500 ?
C8 C9 . 1.401(3) ?
C8 C13 . 1.405(3) ?
C9 H9 . 0.9500 ?
C9 C10 . 1.384(3) ?
C10 H10 . 0.9500 ?
C10 C11 . 1.386(3) ?
C11 H11 . 0.9500 ?
C11 C12 . 1.386(3) ?
C12 H12 . 0.9500 ?
C12 C13 . 1.394(3) ?
C14 H14 . 0.9500 ?
C14 C15 . 1.454(3) ?
C15 C16 . 1.411(3) ?
C15 C20 . 1.402(3) ?
C16 C17 . 1.397(3) ?
C17 H17 . 0.9500 ?
C17 C18 . 1.380(3) ?
C18 H18 . 0.9500 ?
C18 C19 . 1.389(3) ?
C19 C20 . 1.378(3) ?
C20 H20 . 0.9500 ?

loop_
_geom_hbond_atom_site_label_D
_geom_hbond_atom_site_label_H
_geom_hbond_atom_site_label_A
_geom_hbond_site_symmetry_A
_geom_hbond_distance_DH
_geom_hbond_distance_HA
_geom_hbond_distance_DA
_geom_hbond_angle_DHA
C2 H2A I2 5_656 0.95 3.32 4.009(2) 131
C5 H5 I2 7_566 0.95 3.17 4.061(2) 156
C7 H7 I2 7_566 0.95 3.23 4.094(2) 152
C18 H18 I1 2_554 0.95 3.16 4.066(2) 159
O1 H1 N1 . 0.835(10) 1.842(15) 2.609(3) 152(3)
O2 H2 N2 . 0.836(10) 1.806(15) 2.580(3) 153(3)

loop_
_geom_torsion_atom_site_label_1
_geom_torsion_atom_site_label_2
_geom_torsion_atom_site_label_3
_geom_torsion_atom_site_label_4
_geom_torsion_site_symmetry_1
_geom_torsion_site_symmetry_2
_geom_torsion_site_symmetry_3
_geom_torsion_site_symmetry_4
_geom_torsion
_geom_torsion_publ_flag
I1 C4 C5 C6 . . . . 176.96(17) ?
I2 C19 C20 C15 . . . . 177.30(17) ?
O1 C1 C2 C3 . . . . 178.9(2) ?
O1 C1 C6 C5 . . . . -179.3(2) ?
O1 C1 C6 C7 . . . . 3.2(3) ?
O2 C16 C17 C18 . . . . 179.4(2) ?
N1 C8 C9 C10 . . . . 177.2(2) ?
N1 C8 C13 N2 . . . . 6.2(3) ?
N1 C8 C13 C12 . . . . -178.1(2) ?
N2 C14 C15 C16 . . . . 1.5(3) ?
N2 C14 C15 C20 . . . . -178.7(2) ?
C1 C2 C3 C4 . . . . 0.6(4) ?
C1 C6 C7 N1 . . . . -3.3(3) ?
C2 C1 C6 C5 . . . . 1.6(3) ?
C2 C1 C6 C7 . . . . -176.0(2) ?
C2 C3 C4 I1 . . . . -177.29(17) ?
C2 C3 C4 C5 . . . . 1.1(3) ?
C3 C4 C5 C6 . . . . -1.5(3) ?
C4 C5 C6 C1 . . . . 0.1(3) ?
C4 C5 C6 C7 . . . . 177.7(2) ?
C5 C6 C7 N1 . . . . 179.2(2) ?
C6 C1 C2 C3 . . . . -1.9(3) ?
C7 N1 C8 C9 . . . . 29.0(3) ?
C7 N1 C8 C13 . . . . -155.5(2) ?
C8 N1 C7 C6 . . . . -178.7(2) ?
C8 C9 C10 C11 . . . . -0.3(4) ?
C9 C8 C13 N2 . . . . -178.1(2) ?
C9 C8 C13 C12 . . . . -2.5(3) ?
C9 C10 C11 C12 . . . . -0.7(4) ?
C10 C11 C12 C13 . . . . 0.0(4) ?
C11 C12 C13 N2 . . . . 177.0(2) ?
C11 C12 C13 C8 . . . . 1.6(3) ?
C13 N2 C14 C15 . . . . -177.7(2) ?
C13 C8 C9 C10 . . . . 1.8(3) ?
C14 N2 C13 C8 . . . . -145.5(2) ?
C14 N2 C13 C12 . . . . 38.9(3) ?
C14 C15 C16 O2 . . . . 0.7(4) ?
C14 C15 C16 C17 . . . . -179.2(2) ?
C14 C15 C20 C19 . . . . 179.9(2) ?
C15 C16 C17 C18 . . . . -0.7(4) ?
C16 C15 C20 C19 . . . . -0.3(3) ?
C16 C17 C18 C19 . . . . -0.2(4) ?
C17 C18 C19 I2 . . . . -177.10(17) ?
C17 C18 C19 C20 . . . . 0.8(4) ?
C18 C19 C20 C15 . . . . -0.6(4) ?
C20 C15 C16 O2 . . . . -179.1(2) ?
C20 C15 C16 C17 . . . . 1.0(3) ?

_cod_database_fobs_code 1567639
